data_4061632
loop_
_publ_author_name
'Vicente, Jos\'e'
'Abad, Jos\'e-Antonio'
'L\'opez, Joaqu\'in'
'Jones, Peter G.'
'N\'ajera, Carmen'
'Botella-Segura, Luis'

_publ_section_title
;
 Synthesis and reactivity of ortho-palladated arylureas. Synthesis and
 catalytic activity of a C,N,C pincer complex. Stiochiometric syntheses
 of some N-heterocycles.
;
_journal_name_full Organometallics
_journal_paper_doi 10.1021/om050451y
_journal_year 2005
_chemical_formula_sum 'C21 H29 F3 N4 O4 Pd S'
_chemical_formula_weight 596.94
_space_group_IT_number 14
_symmetry_cell_setting monoclinic
_symmetry_space_group_name_Hall '-P 2ybc'
_symmetry_space_group_name_H-M 'P 1 21/c 1'
_cell_angle_alpha 90.00
_cell_angle_beta 103.788(4)
_cell_angle_gamma 90.00
_cell_formula_units_Z 8
_cell_length_a 11.4308(6)
_cell_length_b 36.692(2)
_cell_length_c 12.6396(8)
_cell_measurement_temperature 133(2)
_cell_volume 5148.5(5)
_diffrn_ambient_temperature 133(2)
_exptl_crystal_density_diffrn 1.540
_cod_depositor_comments
;
The following automatic conversions were performed:
'_geom_bond_publ_flag' value 'Y' changed to 'y' according to
'/home/saulius/struct/CIF-dictionaries/cif_core.dic' dictionary named
'cif_core.dic' version 2.4.1 from 2010-06-29 (18 times).

Automatic conversion script
Id: cif_fix_enum 1527 2010-12-29 10:47:43Z saulius 
;
_cod_original_sg_symbol_H-M 'P 21/c'
_cod_database_code 4061632

loop_
_symmetry_equiv_pos_as_xyz
'x, y, z'
'-x, y+1/2, -z+1/2'
'-x, -y, -z'
'x, -y-1/2, z-1/2'

loop_
_atom_site_label
_atom_site_type_symbol
_atom_site_fract_x
_atom_site_fract_y
_atom_site_fract_z
_atom_site_U_iso_or_equiv
_atom_site_adp_type
_atom_site_occupancy
_atom_site_symmetry_multiplicity
_atom_site_calc_flag
_atom_site_refinement_flags
_atom_site_disorder_assembly
_atom_site_disorder_group
Pd1 Pd 0.449907(11) 0.473213(4) 0.801269(11) 0.01816(4) Uani 1 1 d . . .
N1 N 0.45951(13) 0.52905(4) 0.77867(14) 0.0277(4) Uani 1 1 d . . .
N2 N 0.25674(13) 0.48142(4) 0.74813(14) 0.0262(3) Uani 1 1 d . . .
N3 N 0.58388(14) 0.40852(4) 0.95476(13) 0.0236(3) Uani 1 1 d D . .
H03 H 0.6086(18) 0.3972(5) 1.0085(14) 0.033(6) Uiso 1 1 d D . .
N4 N 0.41322(14) 0.37453(4) 0.94202(13) 0.0233(3) Uani 1 1 d D . .
H04 H 0.4505(18) 0.3626(6) 0.9864(16) 0.035(7) Uiso 1 1 d D . .
O1 O 0.41366(11) 0.42008(3) 0.82180(10) 0.0236(3) Uani 1 1 d . . .
C1 C 0.54808(18) 0.54911(6) 0.8646(2) 0.0422(6) Uani 1 1 d . . .
H1A H 0.6300 0.5428 0.8600 0.051 Uiso 1 1 calc R . .
H1B H 0.5368 0.5423 0.9365 0.051 Uiso 1 1 calc R . .
H1C H 0.5356 0.5754 0.8538 0.051 Uiso 1 1 calc R . .
C2 C 0.48089(19) 0.53778(6) 0.6704(2) 0.0406(5) Uani 1 1 d . . .
H2A H 0.4662 0.5638 0.6552 0.049 Uiso 1 1 calc R . .
H2B H 0.4262 0.5234 0.6144 0.049 Uiso 1 1 calc R . .
H2C H 0.5645 0.5320 0.6700 0.049 Uiso 1 1 calc R . .
C3 C 0.33669(17) 0.54265(5) 0.7834(2) 0.0357(5) Uani 1 1 d . . .
H3A H 0.3285 0.5417 0.8596 0.043 Uiso 1 1 calc R . .
H3B H 0.3276 0.5683 0.7589 0.043 Uiso 1 1 calc R . .
C4 C 0.23973(17) 0.52009(5) 0.71279(19) 0.0330(5) Uani 1 1 d . . .
H4A H 0.1597 0.5288 0.7192 0.040 Uiso 1 1 calc R . .
H4B H 0.2437 0.5223 0.6357 0.040 Uiso 1 1 calc R . .
C5 C 0.20059(18) 0.47473(6) 0.8407(2) 0.0411(6) Uani 1 1 d . . .
H5A H 0.1135 0.4788 0.8170 0.049 Uiso 1 1 calc R . .
H5B H 0.2351 0.4915 0.9004 0.049 Uiso 1 1 calc R . .
H5C H 0.2160 0.4495 0.8658 0.049 Uiso 1 1 calc R . .
C6 C 0.19962(19) 0.45745(6) 0.65637(19) 0.0400(5) Uani 1 1 d . . .
H6A H 0.2084 0.4320 0.6801 0.048 Uiso 1 1 calc R . .
H6B H 0.2387 0.4610 0.5960 0.048 Uiso 1 1 calc R . .
H6C H 0.1139 0.4635 0.6321 0.048 Uiso 1 1 calc R . .
C10 C 0.46934(15) 0.40213(5) 0.90297(15) 0.0212(4) Uani 1 1 d . . .
C11 C 0.62627(15) 0.46259(5) 0.85226(15) 0.0211(4) Uani 1 1 d . . .
C12 C 0.66495(15) 0.43262(5) 0.92020(15) 0.0230(4) Uani 1 1 d . . .
C13 C 0.78649(17) 0.42432(6) 0.96055(18) 0.0336(5) Uani 1 1 d . . .
H13 H 0.8093 0.4042 1.0082 0.040 Uiso 1 1 calc R . .
C14 C 0.87446(18) 0.44564(6) 0.93091(19) 0.0388(5) Uani 1 1 d . . .
H14 H 0.9575 0.4405 0.9593 0.047 Uiso 1 1 calc R . .
C15 C 0.83965(17) 0.47411(6) 0.86036(18) 0.0332(5) Uani 1 1 d . . .
H15 H 0.8988 0.4883 0.8377 0.040 Uiso 1 1 calc R . .
C16 C 0.71815(16) 0.48234(5) 0.82172(16) 0.0253(4) Uani 1 1 d . . .
H16 H 0.6964 0.5022 0.7726 0.030 Uiso 1 1 calc R . .
C21 C 0.28941(15) 0.36553(5) 0.90327(15) 0.0215(4) Uani 1 1 d . . .
C22 C 0.22029(17) 0.35965(6) 0.97821(16) 0.0316(4) Uani 1 1 d . . .
H22 H 0.2557 0.3620 1.0539 0.038 Uiso 1 1 calc R . .
C23 C 0.10026(18) 0.35042(6) 0.94294(18) 0.0381(5) Uani 1 1 d . . .
H23 H 0.0544 0.3458 0.9951 0.046 Uiso 1 1 calc R . .
C24 C 0.04520(17) 0.34772(6) 0.83262(17) 0.0322(4) Uani 1 1 d . . .
C25 C 0.11610(16) 0.35317(5) 0.75870(16) 0.0268(4) Uani 1 1 d . . .
H25 H 0.0807 0.3509 0.6830 0.032 Uiso 1 1 calc R . .
C26 C 0.23716(16) 0.36178(5) 0.79287(15) 0.0233(4) Uani 1 1 d . . .
H26 H 0.2842 0.3651 0.7410 0.028 Uiso 1 1 calc R . .
C27 C -0.08684(19) 0.33860(8) 0.7938(2) 0.0519(7) Uani 1 1 d . . .
H27A H -0.1076 0.3192 0.8396 0.078 Uiso 1 1 calc R . .
H27B H -0.1036 0.3303 0.7180 0.078 Uiso 1 1 calc R . .
H27C H -0.1351 0.3603 0.7988 0.078 Uiso 1 1 calc R . .
Pd1' Pd 0.352585(12) 0.284712(4) 0.648037(11) 0.01994(4) Uani 1 1 d . . .
N1' N 0.33202(14) 0.25095(4) 0.77401(12) 0.0268(3) Uani 1 1 d . . .
N2' N 0.53840(14) 0.28822(4) 0.73818(13) 0.0254(3) Uani 1 1 d . . .
N3' N 0.20752(14) 0.34789(4) 0.50327(13) 0.0234(3) Uani 1 1 d D . .
H03' H 0.1703(16) 0.3648(4) 0.4846(16) 0.020(5) Uiso 1 1 d D . .
N4' N 0.37576(14) 0.37922(5) 0.48695(14) 0.0283(4) Uani 1 1 d D . .
H04' H 0.3337(16) 0.3955(5) 0.4678(16) 0.023(6) Uiso 1 1 d D . .
O1' O 0.39273(11) 0.32036(3) 0.53988(10) 0.0237(3) Uani 1 1 d . . .
C1' C 0.21899(19) 0.25617(6) 0.81148(17) 0.0347(5) Uani 1 1 d . . .
H1'1 H 0.2224 0.2415 0.8769 0.042 Uiso 1 1 calc R . .
H1'2 H 0.1498 0.2485 0.7538 0.042 Uiso 1 1 calc R . .
H1'3 H 0.2104 0.2820 0.8284 0.042 Uiso 1 1 calc R . .
C2' C 0.34311(19) 0.21164(5) 0.74802(17) 0.0330(5) Uani 1 1 d . . .
H2'1 H 0.3492 0.1970 0.8140 0.040 Uiso 1 1 calc R . .
H2'2 H 0.4155 0.2080 0.7205 0.040 Uiso 1 1 calc R . .
H2'3 H 0.2720 0.2040 0.6924 0.040 Uiso 1 1 calc R . .
C3' C 0.43473(18) 0.26143(6) 0.86697(15) 0.0332(5) Uani 1 1 d . . .
H3'1 H 0.4416 0.2435 0.9268 0.040 Uiso 1 1 calc R . .
H3'2 H 0.4187 0.2856 0.8950 0.040 Uiso 1 1 calc R . .
C4' C 0.55161(18) 0.26266(6) 0.83129(16) 0.0325(5) Uani 1 1 d . . .
H4'1 H 0.6176 0.2709 0.8924 0.039 Uiso 1 1 calc R . .
H4'2 H 0.5719 0.2380 0.8092 0.039 Uiso 1 1 calc R . .
C5' C 0.56502(18) 0.32611(5) 0.77729(17) 0.0316(4) Uani 1 1 d . . .
H5'1 H 0.6491 0.3278 0.8184 0.038 Uiso 1 1 calc R . .
H5'2 H 0.5119 0.3329 0.8245 0.038 Uiso 1 1 calc R . .
H5'3 H 0.5517 0.3427 0.7148 0.038 Uiso 1 1 calc R . .
C6' C 0.62161(17) 0.27811(6) 0.66875(17) 0.0321(5) Uani 1 1 d . . .
H6'1 H 0.7046 0.2779 0.7130 0.038 Uiso 1 1 calc R . .
H6'2 H 0.6145 0.2959 0.6098 0.038 Uiso 1 1 calc R . .
H6'3 H 0.6006 0.2538 0.6376 0.038 Uiso 1 1 calc R . .
C10' C 0.32696(16) 0.34800(5) 0.51112(14) 0.0219(4) Uani 1 1 d . . .
C11' C 0.18266(16) 0.28445(5) 0.55979(14) 0.0231(4) Uani 1 1 d . . .
C12' C 0.13671(16) 0.31584(5) 0.50202(14) 0.0234(4) Uani 1 1 d . . .
C13' C 0.01782(17) 0.31782(6) 0.44037(16) 0.0307(4) Uani 1 1 d . . .
H13' H -0.0117 0.3399 0.4044 0.037 Uiso 1 1 calc R . .
C14' C -0.05645(18) 0.28806(6) 0.43157(18) 0.0374(5) Uani 1 1 d . . .
H14' H -0.1378 0.2896 0.3912 0.045 Uiso 1 1 calc R . .
C15' C -0.01161(18) 0.25582(6) 0.48207(17) 0.0364(5) Uani 1 1 d . . .
H15' H -0.0612 0.2347 0.4737 0.044 Uiso 1 1 calc R . .
C16' C 0.10563(17) 0.25422(6) 0.54497(16) 0.0291(4) Uani 1 1 d . . .
H16' H 0.1347 0.2319 0.5792 0.035 Uiso 1 1 calc R . .
C21' C 0.50226(16) 0.38617(5) 0.50873(15) 0.0246(4) Uani 1 1 d . . .
C22' C 0.57715(17) 0.36642(5) 0.45817(17) 0.0299(4) Uani 1 1 d . . .
H22' H 0.5457 0.3468 0.4108 0.036 Uiso 1 1 calc R . .
C23' C 0.69821(18) 0.37550(6) 0.47731(18) 0.0351(5) Uani 1 1 d . . .
H23' H 0.7493 0.3619 0.4427 0.042 Uiso 1 1 calc R . .
C24' C 0.74554(18) 0.40385(7) 0.54556(17) 0.0363(5) Uani 1 1 d . . .
C25' C 0.66922(19) 0.42308(7) 0.59535(19) 0.0455(6) Uani 1 1 d . . .
H25' H 0.7005 0.4427 0.6428 0.055 Uiso 1 1 calc R . .
C26' C 0.54884(18) 0.41434(6) 0.57743(17) 0.0370(5) Uani 1 1 d . . .
H26' H 0.4981 0.4278 0.6126 0.044 Uiso 1 1 calc R . .
C27' C 0.87733(19) 0.41429(8) 0.5655(2) 0.0552(7) Uani 1 1 d . . .
H27D H 0.9128 0.4025 0.5108 0.083 Uiso 1 1 calc R . .
H27E H 0.9201 0.4063 0.6384 0.083 Uiso 1 1 calc R . .
H27F H 0.8843 0.4408 0.5601 0.083 Uiso 1 1 calc R . .
S1 S 0.65633(4) 0.331427(12) 1.16111(4) 0.02449(10) Uani 1 1 d . . .
O2 O 0.55906(12) 0.31654(4) 1.07709(11) 0.0324(3) Uani 1 1 d . . .
O3 O 0.66956(12) 0.31596(4) 1.26743(11) 0.0294(3) Uani 1 1 d . . .
O4 O 0.66449(14) 0.37078(4) 1.15752(11) 0.0372(3) Uani 1 1 d . . .
C98 C 0.79175(18) 0.31665(6) 1.12005(17) 0.0310(4) Uani 1 1 d . . .
F1 F 0.89050(11) 0.32934(4) 1.18594(11) 0.0524(4) Uani 1 1 d . . .
F2 F 0.79046(12) 0.32871(4) 1.01966(10) 0.0449(3) Uani 1 1 d . . .
F3 F 0.79896(12) 0.28070(3) 1.11799(13) 0.0524(4) Uani 1 1 d . . .
S2 S 0.12630(4) 0.438305(14) 0.34624(4) 0.02917(11) Uani 1 1 d . . .
O5 O 0.25463(11) 0.44366(4) 0.37894(12) 0.0346(3) Uani 1 1 d . . .
O6 O 0.08130(12) 0.41323(4) 0.41566(12) 0.0373(4) Uani 1 1 d . . .
O7 O 0.05672(13) 0.47065(4) 0.31536(15) 0.0481(4) Uani 1 1 d . . .
C99 C 0.1076(2) 0.41270(7) 0.2206(2) 0.0475(6) Uani 1 1 d . . .
F4 F 0.14933(15) 0.43105(4) 0.14581(11) 0.0617(4) Uani 1 1 d . . .
F5 F -0.00632(16) 0.40480(5) 0.17810(14) 0.0846(6) Uani 1 1 d . . .
F6 F 0.16856(17) 0.38103(4) 0.23831(12) 0.0709(5) Uani 1 1 d . . .

loop_
_atom_site_aniso_label
_atom_site_aniso_U_11
_atom_site_aniso_U_22
_atom_site_aniso_U_33
_atom_site_aniso_U_23
_atom_site_aniso_U_13
_atom_site_aniso_U_12
Pd1 0.01626(6) 0.01777(7) 0.02051(7) -0.00035(5) 0.00449(5) 0.00099(5)
N1 0.0200(8) 0.0200(8) 0.0435(10) -0.0003(7) 0.0085(7) 0.0016(6)
N2 0.0197(8) 0.0244(8) 0.0339(9) 0.0043(7) 0.0050(7) 0.0008(6)
N3 0.0212(8) 0.0230(8) 0.0249(8) 0.0059(7) 0.0025(6) -0.0008(6)
N4 0.0214(8) 0.0218(8) 0.0253(8) 0.0046(7) 0.0030(7) -0.0005(6)
O1 0.0215(6) 0.0211(6) 0.0259(7) 0.0016(5) 0.0010(5) -0.0023(5)
C1 0.0285(11) 0.0267(11) 0.0695(17) -0.0157(11) 0.0079(11) -0.0031(9)
C2 0.0306(11) 0.0369(12) 0.0563(15) 0.0223(11) 0.0142(10) 0.0060(9)
C3 0.0256(10) 0.0216(10) 0.0615(15) -0.0024(10) 0.0134(10) 0.0039(8)
C4 0.0216(10) 0.0270(11) 0.0496(13) 0.0080(9) 0.0066(9) 0.0051(8)
C5 0.0247(11) 0.0481(14) 0.0552(15) 0.0144(11) 0.0188(10) 0.0070(9)
C6 0.0282(11) 0.0352(12) 0.0468(14) 0.0005(10) -0.0107(10) -0.0004(9)
C10 0.0210(9) 0.0187(9) 0.0233(9) -0.0032(7) 0.0042(7) 0.0016(7)
C11 0.0200(9) 0.0206(9) 0.0231(9) -0.0029(7) 0.0060(7) 0.0010(7)
C12 0.0180(8) 0.0252(9) 0.0257(9) 0.0008(7) 0.0048(7) -0.0020(7)
C13 0.0216(10) 0.0344(11) 0.0414(12) 0.0140(9) 0.0009(9) 0.0021(8)
C14 0.0175(10) 0.0422(13) 0.0547(14) 0.0141(11) 0.0049(9) 0.0021(9)
C15 0.0197(9) 0.0382(12) 0.0428(12) 0.0076(10) 0.0094(9) -0.0009(8)
C16 0.0231(9) 0.0245(9) 0.0288(10) 0.0028(8) 0.0071(8) 0.0014(7)
C21 0.0195(9) 0.0172(8) 0.0280(10) -0.0005(7) 0.0061(7) -0.0004(7)
C22 0.0303(10) 0.0403(12) 0.0236(10) 0.0013(8) 0.0055(8) -0.0052(9)
C23 0.0298(11) 0.0554(15) 0.0325(11) 0.0033(10) 0.0146(9) -0.0063(10)
C24 0.0251(10) 0.0368(12) 0.0345(11) 0.0012(9) 0.0066(8) -0.0057(8)
C25 0.0263(10) 0.0263(10) 0.0267(10) -0.0012(8) 0.0042(8) -0.0010(8)
C26 0.0256(9) 0.0216(9) 0.0241(9) -0.0026(7) 0.0086(7) -0.0007(7)
C27 0.0263(11) 0.0781(19) 0.0495(15) 0.0078(14) 0.0053(10) -0.0127(12)
Pd1' 0.02187(7) 0.02219(7) 0.01572(6) 0.00087(5) 0.00438(5) 0.00290(5)
N1' 0.0341(9) 0.0261(8) 0.0207(8) 0.0036(6) 0.0078(7) 0.0066(7)
N2' 0.0265(8) 0.0242(8) 0.0236(8) -0.0031(6) 0.0022(6) 0.0055(6)
N3' 0.0204(8) 0.0252(9) 0.0239(8) 0.0052(7) 0.0037(6) 0.0036(7)
N4' 0.0207(8) 0.0274(9) 0.0354(10) 0.0079(7) 0.0042(7) 0.0028(7)
O1' 0.0225(6) 0.0265(7) 0.0233(7) 0.0036(5) 0.0077(5) 0.0031(5)
C1' 0.0446(12) 0.0385(12) 0.0264(10) 0.0083(9) 0.0194(9) 0.0073(10)
C2' 0.0409(12) 0.0259(10) 0.0319(11) 0.0047(8) 0.0081(9) 0.0055(9)
C3' 0.0459(12) 0.0326(11) 0.0187(9) 0.0040(8) 0.0026(9) 0.0070(9)
C4' 0.0361(11) 0.0297(11) 0.0260(10) 0.0025(8) -0.0036(8) 0.0082(9)
C5' 0.0315(11) 0.0285(11) 0.0303(11) -0.0053(8) -0.0017(8) 0.0027(8)
C6' 0.0244(10) 0.0332(11) 0.0378(12) -0.0065(9) 0.0058(9) 0.0063(8)
C10' 0.0222(9) 0.0277(10) 0.0153(8) 0.0007(7) 0.0033(7) 0.0009(7)
C11' 0.0236(9) 0.0304(10) 0.0171(8) 0.0008(7) 0.0082(7) 0.0012(7)
C12' 0.0225(9) 0.0308(10) 0.0179(9) 0.0008(7) 0.0069(7) -0.0019(7)
C13' 0.0241(10) 0.0412(12) 0.0252(10) 0.0095(9) 0.0024(8) 0.0006(8)
C14' 0.0241(10) 0.0522(14) 0.0337(12) 0.0070(10) 0.0023(9) -0.0072(9)
C15' 0.0308(11) 0.0449(13) 0.0329(11) 0.0045(10) 0.0066(9) -0.0140(9)
C16' 0.0303(10) 0.0341(11) 0.0243(10) 0.0054(8) 0.0091(8) -0.0038(8)
C21' 0.0221(9) 0.0297(10) 0.0220(9) 0.0054(7) 0.0052(7) -0.0005(8)
C22' 0.0303(10) 0.0260(10) 0.0348(11) -0.0016(8) 0.0105(9) 0.0000(8)
C23' 0.0304(11) 0.0389(12) 0.0393(12) 0.0041(10) 0.0150(9) 0.0068(9)
C24' 0.0239(10) 0.0542(14) 0.0309(11) 0.0050(10) 0.0064(8) -0.0023(9)
C25' 0.0313(12) 0.0658(17) 0.0400(13) -0.0236(12) 0.0094(10) -0.0133(11)
C26' 0.0294(11) 0.0512(14) 0.0327(11) -0.0159(10) 0.0121(9) -0.0050(10)
C27' 0.0260(12) 0.079(2) 0.0602(17) 0.0032(15) 0.0095(11) -0.0069(12)
S1 0.0313(2) 0.0197(2) 0.0211(2) 0.00088(17) 0.00358(19) 0.00122(18)
O2 0.0278(7) 0.0345(8) 0.0309(8) -0.0011(6) -0.0005(6) 0.0013(6)
O3 0.0381(8) 0.0262(7) 0.0238(7) 0.0046(6) 0.0069(6) 0.0004(6)
O4 0.0618(10) 0.0185(7) 0.0293(8) 0.0023(6) 0.0069(7) 0.0012(7)
C98 0.0322(11) 0.0311(11) 0.0287(11) 0.0057(8) 0.0054(9) -0.0052(9)
F1 0.0326(7) 0.0787(11) 0.0416(8) 0.0062(7) 0.0005(6) -0.0168(7)
F2 0.0502(8) 0.0592(9) 0.0287(7) 0.0053(6) 0.0160(6) -0.0051(7)
F3 0.0517(8) 0.0328(7) 0.0852(11) 0.0059(7) 0.0412(8) 0.0085(6)
S2 0.0185(2) 0.0333(3) 0.0360(3) 0.0109(2) 0.0070(2) 0.00393(19)
O5 0.0200(7) 0.0404(9) 0.0411(9) 0.0076(7) 0.0029(6) 0.0004(6)
O6 0.0317(8) 0.0377(8) 0.0471(9) 0.0153(7) 0.0185(7) 0.0058(6)
O7 0.0283(8) 0.0430(9) 0.0760(13) 0.0266(9) 0.0182(8) 0.0132(7)
C99 0.0512(15) 0.0515(15) 0.0354(13) 0.0100(11) 0.0012(11) -0.0117(12)
F4 0.0870(11) 0.0657(10) 0.0333(8) 0.0076(7) 0.0158(8) -0.0166(9)
F5 0.0772(12) 0.0992(14) 0.0567(10) 0.0174(10) -0.0250(9) -0.0488(10)
F6 0.1223(15) 0.0453(9) 0.0460(9) -0.0036(7) 0.0222(10) 0.0084(9)

loop_
_geom_bond_atom_site_label_1
_geom_bond_atom_site_label_2
_geom_bond_distance
_geom_bond_site_symmetry_2
_geom_bond_publ_flag
Pd1 C11 2.0030(17) . y
Pd1 O1 2.0227(12) . y
Pd1 N1 2.0752(15) . y
Pd1 N2 2.1703(15) . y
N1 C2 1.481(3) . ?
N1 C1 1.490(3) . ?
N1 C3 1.505(2) . ?
N2 C6 1.478(3) . ?
N2 C5 1.483(3) . ?
N2 C4 1.487(2) . ?
N3 C10 1.338(2) . y
N3 C12 1.423(2) . y
N4 C10 1.353(2) . y
N4 C21 1.422(2) . y
O1 C10 1.257(2) . y
C3 C4 1.496(3) . ?
C11 C12 1.400(2) . ?
C11 C16 1.404(2) . ?
C12 C13 1.395(2) . ?
C13 C14 1.394(3) . ?
C14 C15 1.370(3) . ?
C15 C16 1.391(3) . ?
C21 C22 1.387(3) . ?
C21 C26 1.388(3) . ?
C22 C23 1.380(3) . ?
C23 C24 1.390(3) . ?
C24 C25 1.389(3) . ?
C24 C27 1.509(3) . ?
C25 C26 1.384(2) . ?
Pd1' C11' 1.9961(18) . y
Pd1' O1' 2.0221(12) . y
Pd1' N1' 2.0746(15) . y
Pd1' N2' 2.1616(15) . y
N1' C1' 1.491(2) . ?
N1' C2' 1.491(2) . ?
N1' C3' 1.500(2) . ?
N2' C5' 1.483(2) . ?
N2' C4' 1.484(2) . ?
N2' C6' 1.487(2) . ?
N3' C10' 1.345(2) . y
N3' C12' 1.426(2) . y
N4' C10' 1.341(2) . y
N4' C21' 1.429(2) . y
O1' C10' 1.263(2) . y
C3' C4' 1.509(3) . ?
C11' C12' 1.398(3) . ?
C11' C16' 1.401(3) . ?
C12' C13' 1.398(2) . ?
C13' C14' 1.371(3) . ?
C14' C15' 1.383(3) . ?
C15' C16' 1.387(3) . ?
C21' C26' 1.373(3) . ?
C21' C22' 1.388(3) . ?
C22' C23' 1.387(3) . ?
C23' C24' 1.377(3) . ?
C24' C25' 1.384(3) . ?
C24' C27' 1.516(3) . ?
C25' C26' 1.378(3) . ?
S1 O3 1.4331(13) . ?
S1 O4 1.4483(14) . ?
S1 O2 1.4490(14) . ?
S1 C98 1.828(2) . ?
C98 F1 1.318(2) . ?
C98 F3 1.322(2) . ?
C98 F2 1.341(2) . ?
S2 O7 1.4303(15) . ?
S2 O5 1.4396(13) . ?
S2 O6 1.4477(14) . ?
S2 C99 1.814(3) . ?
C99 F5 1.317(3) . ?
C99 F4 1.337(3) . ?
C99 F6 1.346(3) . ?
